data_7135631
loop_
_publ_author_name
'Queen, Joshua D.'
'Power, Philip P.'

_publ_section_title
;
 Large shortening of the lead-lead bond in a diplumbyne upon its
 one-electron reduction.
;
_journal_issue 28
_journal_name_full 'Chemical communications (Cambridge, England)'
_journal_page_first 7404
_journal_page_last 7407
_journal_paper_doi 10.1039/d6cc00657d
_journal_volume 62
_journal_year 2026
_chemical_formula_moiety 'C72 H98 Pb2 1-, C12 H24 O6 K 1+, 1.25(C4H10O)'
_chemical_formula_sum 'C89 H134.5 K O7.25 Pb2'
_chemical_formula_weight 1773.94
_chemical_properties_physical Air-sensitive,Heat-sensitive,Light-sensitive
_space_group_crystal_system triclinic
_space_group_IT_number 2
_space_group_name_Hall '-P 1'
_space_group_name_H-M_alt 'P -1'
_atom_sites_solution_hydrogens geom
_audit_creation_method SHELXL-2014/7
_audit_update_record
;
2026-03-12 deposited with the CCDC.	2026-03-16 downloaded from the CCDC.
;
_cell_angle_alpha 75.3410(10)
_cell_angle_beta 70.5950(10)
_cell_angle_gamma 65.8440(10)
_cell_formula_units_Z 2
_cell_length_a 15.9819(4)
_cell_length_b 16.1583(3)
_cell_length_c 22.8325(5)
_cell_measurement_reflns_used 9796
_cell_measurement_temperature 90(2)
_cell_measurement_theta_max 68.30
_cell_measurement_theta_min 3.03
_cell_volume 5027.2(2)
_computing_structure_refinement 'SHELXL-2014/7 (Sheldrick, 2014)'
_diffrn_ambient_temperature 90(2)
_diffrn_measured_fraction_theta_full 0.951
_diffrn_measured_fraction_theta_max 0.946
_diffrn_measurement_device_type 'Bruker APEX-II CCD'
_diffrn_measurement_method '\f and \w scans'
_diffrn_radiation_type CuK\a
_diffrn_radiation_wavelength 1.54178
_diffrn_reflns_av_R_equivalents 0.0163
_diffrn_reflns_av_unetI/netI 0.0264
_diffrn_reflns_Laue_measured_fraction_full 0.951
_diffrn_reflns_Laue_measured_fraction_max 0.946
_diffrn_reflns_limit_h_max 18
_diffrn_reflns_limit_h_min -19
_diffrn_reflns_limit_k_max 19
_diffrn_reflns_limit_k_min -17
_diffrn_reflns_limit_l_max 27
_diffrn_reflns_limit_l_min -27
_diffrn_reflns_number 26313
_diffrn_reflns_point_group_measured_fraction_full 0.951
_diffrn_reflns_point_group_measured_fraction_max 0.946
_diffrn_reflns_theta_full 67.679
_diffrn_reflns_theta_max 68.334
_diffrn_reflns_theta_min 3.025
_exptl_absorpt_coefficient_mu 7.133
_exptl_absorpt_correction_T_max 0.297
_exptl_absorpt_correction_T_min 0.161
_exptl_absorpt_correction_type multi-scan
_exptl_absorpt_process_details 'SADABS 2014/5'
_exptl_crystal_colour orange
_exptl_crystal_density_diffrn 1.172
_exptl_crystal_description Parallelepiped
_exptl_crystal_F_000 1819
_exptl_crystal_size_max 0.255
_exptl_crystal_size_mid 0.112
_exptl_crystal_size_min 0.096
_refine_diff_density_max 2.730
_refine_diff_density_min -0.982
_refine_diff_density_rms 0.186
_refine_ls_extinction_method none
_refine_ls_goodness_of_fit_ref 1.069
_refine_ls_hydrogen_treatment constr
_refine_ls_matrix_type full
_refine_ls_number_parameters 952
_refine_ls_number_reflns 17458
_refine_ls_number_restraints 518
_refine_ls_restrained_S_all 1.081
_refine_ls_R_factor_all 0.0713
_refine_ls_R_factor_gt 0.0654
_refine_ls_shift/su_max 0.004
_refine_ls_shift/su_mean 0.000
_refine_ls_structure_factor_coef Fsqd
_refine_ls_weighting_details 'w=1/[\s^2^(Fo^2^)+(0.1439P)^2^+8.7516P] where P=(Fo^2^+2Fc^2^)/3'
_refine_ls_weighting_scheme calc
_refine_ls_wR_factor_gt 0.1985
_refine_ls_wR_factor_ref 0.2089
_reflns_Friedel_coverage 0.000
_reflns_number_gt 15033
_reflns_number_total 17458
_reflns_threshold_expression 'I > 2\s(I)'
_cod_data_source_file d6cc00657d2.cif
_cod_data_source_block jq112_sq
_cod_depositor_comments 'Adding full bibliography for 7135631.cif.'
_cod_original_formula_sum 'C89 H134.50 K O7.25 Pb2'
_cod_database_code 7135631
_shelx_shelxl_version_number 2014/7
_shelx_space_group_comment
;
The symmetry employed for this shelxl refinement is uniquely defined
by the following loop, which should always be used as a source of
symmetry information in preference to the above space-group names.
They are only intended as comments.
;
_shelx_estimated_absorpt_t_min 0.263
_shelx_estimated_absorpt_t_max 0.548
_exptl_absorpt_special_details
;
Reflections not merged
65515 Corrected reflections written to file cu_JQ112_0m.hkl
Estimated minimum and maximum transmission:  0.1611  0.2973
The ratio of these values is more reliable than their absolute values!
Additional spherical absorption correction applied with mu*r =  1.0900
Lambda/2 correction factor = 0.00150
;

loop_
_space_group_symop_operation_xyz
'x, y, z'
'-x, -y, -z'

loop_
_atom_site_label
_atom_site_type_symbol
_atom_site_fract_x
_atom_site_fract_y
_atom_site_fract_z
_atom_site_U_iso_or_equiv
_atom_site_adp_type
_atom_site_occupancy
_atom_site_site_symmetry_order
_atom_site_calc_flag
_atom_site_refinement_flags_posn
_atom_site_refinement_flags_adp
_atom_site_refinement_flags_occupancy
_atom_site_disorder_assembly
_atom_site_disorder_group
Pb1 Pb 0.56770(2) 0.54294(2) 0.95832(2) 0.05764(12) Uani 1 1 d . . . . .
C1 C 0.6587(5) 0.4226(4) 0.8985(3) 0.0478(13) Uani 1 1 d . . . . .
C2 C 0.6360(5) 0.4233(4) 0.8442(3) 0.0505(14) Uani 1 1 d . . . . .
C3 C 0.6922(5) 0.3524(4) 0.8068(3) 0.0520(14) Uani 1 1 d . . . . .
H3 H 0.6753 0.3523 0.7706 0.062 Uiso 1 1 calc R U . . .
C4 C 0.7705(5) 0.2838(5) 0.8217(3) 0.0549(15) Uani 1 1 d . . . . .
H4 H 0.8073 0.2361 0.7964 0.066 Uiso 1 1 calc R U . . .
C5 C 0.7964(5) 0.2844(5) 0.8745(3) 0.0546(14) Uani 1 1 d . . . . .
H5 H 0.8510 0.2373 0.8850 0.066 Uiso 1 1 calc R U . . .
C6 C 0.7419(5) 0.3542(4) 0.9115(3) 0.0508(14) Uani 1 1 d . . . . .
C7 C 0.5577(5) 0.5003(5) 0.8197(3) 0.0548(15) Uani 1 1 d . . . . .
C8 C 0.4714(5) 0.4901(5) 0.8258(3) 0.0583(16) Uani 1 1 d . . . . .
C9 C 0.4073(6) 0.5577(6) 0.7939(4) 0.072(2) Uani 1 1 d . . . . .
H9 H 0.3493 0.5510 0.7976 0.086 Uiso 1 1 calc R U . . .
C10 C 0.4249(7) 0.6332(7) 0.7574(4) 0.087(3) Uani 1 1 d . U . . .
C11 C 0.5073(7) 0.6450(5) 0.7543(4) 0.075(2) Uani 1 1 d . . . . .
H11 H 0.5191 0.6983 0.7304 0.090 Uiso 1 1 calc R U . . .
C12 C 0.5740(6) 0.5795(5) 0.7857(3) 0.0617(17) Uani 1 1 d . . . . .
C13 C 0.4471(5) 0.4084(5) 0.8661(3) 0.0610(16) Uani 1 1 d . . . . .
H13 H 0.4915 0.3783 0.8938 0.073 Uiso 1 1 calc R U . . .
C14 C 0.4628(6) 0.3370(6) 0.8260(4) 0.0713(19) Uani 1 1 d . . . . .
H14A H 0.4189 0.3638 0.7991 0.107 Uiso 1 1 calc R U . . .
H14B H 0.4514 0.2832 0.8535 0.107 Uiso 1 1 calc R U . . .
H14C H 0.5283 0.3186 0.7998 0.107 Uiso 1 1 calc R U . . .
C15 C 0.3460(6) 0.4374(7) 0.9088(4) 0.074(2) Uani 1 1 d . . . . .
H15A H 0.3385 0.4811 0.9348 0.112 Uiso 1 1 calc R U . . .
H15B H 0.3343 0.3835 0.9358 0.112 Uiso 1 1 calc R U . . .
H15C H 0.3004 0.4664 0.8830 0.112 Uiso 1 1 calc R U . . .
C16 C 0.3568(8) 0.7006(9) 0.7186(4) 0.116(4) Uani 1 1 d D U . . .
H16 H 0.3305 0.6558 0.7157 0.139 Uiso 1 1 calc R U . . .
C17 C 0.4042(8) 0.7148(9) 0.6496(4) 0.100(3) Uani 1 1 d D U . . .
H17A H 0.3579 0.7307 0.6254 0.150 Uiso 1 1 calc R U . . .
H17B H 0.4568 0.6583 0.6376 0.150 Uiso 1 1 calc R U . . .
H17C H 0.4285 0.7645 0.6408 0.150 Uiso 1 1 calc R U . . .
C18 C 0.2637(9) 0.7654(11) 0.7521(7) 0.157(5) Uani 1 1 d D U . . .
H18A H 0.2736 0.8178 0.7590 0.235 Uiso 1 1 calc R U . . .
H18B H 0.2386 0.7336 0.7925 0.235 Uiso 1 1 calc R U . . .
H18C H 0.2183 0.7870 0.7265 0.235 Uiso 1 1 calc R U . . .
C19 C 0.6632(7) 0.5967(6) 0.7794(4) 0.073(2) Uani 1 1 d . . . . .
H19 H 0.6887 0.5583 0.8158 0.088 Uiso 1 1 calc R U . . .
C20 C 0.7397(8) 0.5621(10) 0.7201(5) 0.103(3) Uani 1 1 d . . . . .
H20A H 0.7928 0.5822 0.7132 0.155 Uiso 1 1 calc R U . . .
H20B H 0.7125 0.5870 0.6839 0.155 Uiso 1 1 calc R U . . .
H20C H 0.7626 0.4951 0.7254 0.155 Uiso 1 1 calc R U . . .
C21 C 0.6464(10) 0.6933(7) 0.7833(6) 0.109(4) Uani 1 1 d . . . . .
H21A H 0.6064 0.7087 0.8249 0.163 Uiso 1 1 calc R U . . .
H21B H 0.6145 0.7344 0.7513 0.163 Uiso 1 1 calc R U . . .
H21C H 0.7074 0.7000 0.7762 0.163 Uiso 1 1 calc R U . . .
C22 C 0.7814(5) 0.3574(5) 0.9612(3) 0.0594(16) Uani 1 1 d . . . . .
C23 C 0.8370(6) 0.4096(6) 0.9494(4) 0.070(2) Uani 1 1 d . . . . .
C24 C 0.8851(6) 0.4027(6) 0.9936(4) 0.073(2) Uani 1 1 d . . . . .
H24 H 0.9231 0.4389 0.9847 0.087 Uiso 1 1 calc R U . . .
C25 C 0.8778(6) 0.3444(6) 1.0493(4) 0.0692(19) Uani 1 1 d . . . . .
C26 C 0.8202(6) 0.2955(6) 1.0619(4) 0.0693(19) Uani 1 1 d . . . . .
H26 H 0.8131 0.2569 1.1009 0.083 Uiso 1 1 calc R U . . .
C27 C 0.7720(6) 0.2998(5) 1.0207(4) 0.0662(18) Uani 1 1 d . . . . .
C28 C 0.8518(7) 0.4723(7) 0.8865(4) 0.087(2) Uani 1 1 d D U . . .
H28 H 0.8071 0.4751 0.8634 0.104 Uiso 1 1 calc R U . . .
C29 C 0.8299(8) 0.5680(6) 0.8981(5) 0.094(3) Uani 1 1 d D U . . .
H29A H 0.7639 0.5925 0.9226 0.141 Uiso 1 1 calc R U . . .
H29B H 0.8390 0.6074 0.8579 0.141 Uiso 1 1 calc R U . . .
H29C H 0.8725 0.5661 0.9213 0.141 Uiso 1 1 calc R U . . .
C30 C 0.9538(9) 0.4328(9) 0.8465(5) 0.107(3) Uani 1 1 d . U . . .
H30A H 0.9985 0.4255 0.8698 0.161 Uiso 1 1 calc R U . . .
H30B H 0.9634 0.4746 0.8075 0.161 Uiso 1 1 calc R U . . .
H30C H 0.9646 0.3731 0.8365 0.161 Uiso 1 1 calc R U . . .
C31 C 0.9358(6) 0.3336(6) 1.0946(4) 0.082(2) Uani 1 1 d D . . . .
H31 H 0.9191 0.2892 1.1316 0.099 Uiso 1 1 calc R U . . .
C32 C 0.9092(7) 0.4219(6) 1.1192(5) 0.086(3) Uani 1 1 d D . . . .
H32A H 0.9218 0.4685 1.0841 0.129 Uiso 1 1 calc R U . . .
H32B H 0.9470 0.4115 1.1483 0.129 Uiso 1 1 calc R U . . .
H32C H 0.8416 0.4429 1.1411 0.129 Uiso 1 1 calc R U . . .
C33 C 1.0423(6) 0.2928(9) 1.0669(6) 0.110(4) Uani 1 1 d D . . . .
H33A H 1.0604 0.2277 1.0647 0.165 Uiso 1 1 calc R U . . .
H33B H 1.0757 0.2995 1.0934 0.165 Uiso 1 1 calc R U . . .
H33C H 1.0594 0.3248 1.0246 0.165 Uiso 1 1 calc R U . . .
C34 C 0.7105(6) 0.2417(6) 1.0361(4) 0.0698(19) Uani 1 1 d . . . . .
H34 H 0.6709 0.2639 1.0055 0.084 Uiso 1 1 calc R U . . .
C35 C 0.6437(7) 0.2510(7) 1.1031(4) 0.084(2) Uani 1 1 d . . . . .
H35A H 0.6817 0.2307 1.1335 0.127 Uiso 1 1 calc R U . . .
H35B H 0.6050 0.2131 1.1125 0.127 Uiso 1 1 calc R U . . .
H35C H 0.6021 0.3152 1.1057 0.127 Uiso 1 1 calc R U . . .
C36 C 0.7737(7) 0.1402(6) 1.0306(5) 0.081(2) Uani 1 1 d . . . . .
H36A H 0.8222 0.1360 0.9905 0.122 Uiso 1 1 calc R U . . .
H36B H 0.7344 0.1058 1.0327 0.122 Uiso 1 1 calc R U . . .
H36C H 0.8045 0.1146 1.0651 0.122 Uiso 1 1 calc R U . . .
Pb2 Pb 1.03096(2) 0.90412(2) 0.52971(2) 0.06046(12) Uani 1 1 d . . . . .
C37 C 0.8767(5) 0.9062(4) 0.5806(3) 0.0583(17) Uani 1 1 d . . . . .
C38 C 0.8266(5) 0.8765(4) 0.5549(3) 0.0589(16) Uani 1 1 d . . . . .
C39 C 0.7359(6) 0.8776(5) 0.5860(4) 0.070(2) Uani 1 1 d . . . . .
H39 H 0.7041 0.8578 0.5670 0.084 Uiso 1 1 calc R U . . .
C40 C 0.6902(6) 0.9068(5) 0.6443(4) 0.073(2) Uani 1 1 d . U . . .
H40 H 0.6265 0.9107 0.6642 0.088 Uiso 1 1 calc R U . . .
C41 C 0.7408(6) 0.9304(5) 0.6728(4) 0.076(2) Uani 1 1 d . U . . .
H41 H 0.7122 0.9473 0.7138 0.091 Uiso 1 1 calc R U . . .
C42 C 0.8331(6) 0.9294(4) 0.6421(3) 0.0626(18) Uani 1 1 d . . . . .
C43 C 0.8711(5) 0.8352(5) 0.4940(3) 0.0602(16) Uani 1 1 d . . . . .
C44 C 0.8500(6) 0.8861(5) 0.4400(4) 0.071(2) Uani 1 1 d . . . . .
C45 C 0.8808(9) 0.8429(7) 0.3875(5) 0.096(3) Uani 1 1 d . . . . .
H45 H 0.8641 0.8779 0.3501 0.115 Uiso 1 1 calc R U . . .
C46 C 0.9361(8) 0.7490(7) 0.3872(5) 0.090(3) Uani 1 1 d . . . . .
C47 C 0.9586(6) 0.7030(6) 0.4407(4) 0.071(2) Uani 1 1 d . . . . .
H47 H 0.9971 0.6399 0.4416 0.086 Uiso 1 1 calc R U . . .
C48 C 0.9286(6) 0.7426(5) 0.4954(4) 0.068(2) Uani 1 1 d . . . . .
C49 C 0.7903(6) 0.9888(5) 0.4363(4) 0.080(2) Uani 1 1 d D . . . .
H49 H 0.7870 1.0108 0.4745 0.096 Uiso 1 1 calc R U . . .
C50 C 0.6898(7) 1.0046(8) 0.4363(6) 0.110(4) Uani 1 1 d D . . . .
H50A H 0.6912 0.9852 0.3985 0.165 Uiso 1 1 calc R U . . .
H50B H 0.6512 1.0698 0.4368 0.165 Uiso 1 1 calc R U . . .
H50C H 0.6621 0.9690 0.4735 0.165 Uiso 1 1 calc R U . . .
C51 C 0.8333(7) 1.0449(6) 0.3789(4) 0.081(2) Uani 1 1 d D . . . .
H51A H 0.9001 1.0298 0.3767 0.122 Uiso 1 1 calc R U . . .
H51B H 0.7986 1.1102 0.3820 0.122 Uiso 1 1 calc R U . . .
H51C H 0.8288 1.0307 0.3410 0.122 Uiso 1 1 calc R U . . .
C52 C 0.9624(10) 0.7067(11) 0.3277(8) 0.154(4) Uani 1 1 d D U . . .
H52 H 0.9484 0.7541 0.2910 0.184 Uiso 1 1 calc R U . . .
C53 C 0.9072(13) 0.6408(12) 0.3438(8) 0.165(5) Uani 1 1 d D U . . .
H53A H 0.9516 0.5801 0.3333 0.247 Uiso 1 1 calc R U . . .
H53B H 0.8597 0.6644 0.3197 0.247 Uiso 1 1 calc R U . . .
H53C H 0.8754 0.6362 0.3887 0.247 Uiso 1 1 calc R U . . .
C54 C 1.0623(9) 0.6391(10) 0.3135(7) 0.134(4) Uani 1 1 d D U . . .
H54A H 1.1060 0.6673 0.3138 0.202 Uiso 1 1 calc R U . . .
H54B H 1.0787 0.6210 0.2721 0.202 Uiso 1 1 calc R U . . .
H54C H 1.0675 0.5849 0.3454 0.202 Uiso 1 1 calc R U . . .
C55 C 0.9593(7) 0.6860(6) 0.5534(5) 0.105(3) Uani 1 1 d D U . . .
H55 H 0.9506 0.7312 0.5798 0.126 Uiso 1 1 calc R U . . .
C56 C 0.9005(10) 0.6302(9) 0.5936(7) 0.143(5) Uani 1 1 d D U . . .
H56A H 0.8351 0.6710 0.6093 0.215 Uiso 1 1 calc R U . . .
H56B H 0.9270 0.5944 0.6290 0.215 Uiso 1 1 calc R U . . .
H56C H 0.9007 0.5887 0.5687 0.215 Uiso 1 1 calc R U . . .
C57 C 1.0620(8) 0.6245(7) 0.5433(5) 0.109(3) Uani 1 1 d D U . . .
H57A H 1.0734 0.5740 0.5218 0.164 Uiso 1 1 calc R U . . .
H57B H 1.0771 0.5998 0.5839 0.164 Uiso 1 1 calc R U . . .
H57C H 1.1022 0.6596 0.5176 0.164 Uiso 1 1 calc R U . . .
C58 C 0.8852(6) 0.9469(5) 0.6796(3) 0.066(2) Uani 1 1 d . . . . .
C59 C 0.8680(6) 1.0365(5) 0.6887(3) 0.068(2) Uani 1 1 d . . . . .
C60 C 0.9078(6) 1.0485(6) 0.7302(4) 0.075(2) Uani 1 1 d . . . . .
H60 H 0.8969 1.1086 0.7358 0.090 Uiso 1 1 calc R U . . .
C61 C 0.9624(8) 0.9748(7) 0.7631(4) 0.085(2) Uani 1 1 d . U . . .
C62 C 0.9827(7) 0.8881(6) 0.7512(4) 0.078(2) Uani 1 1 d . . . . .
H62 H 1.0241 0.8372 0.7718 0.094 Uiso 1 1 calc R U . . .
C63 C 0.9448(7) 0.8723(5) 0.7102(3) 0.070(2) Uani 1 1 d . . . . .
C64 C 0.8062(7) 1.1195(5) 0.6539(4) 0.072(2) Uani 1 1 d . . . . .
H64 H 0.8005 1.0998 0.6178 0.087 Uiso 1 1 calc R U . . .
C65 C 0.7052(7) 1.1588(6) 0.6974(5) 0.088(3) Uani 1 1 d . . . . .
H65A H 0.6712 1.1170 0.7046 0.132 Uiso 1 1 calc R U . . .
H65B H 0.6704 1.2188 0.6774 0.132 Uiso 1 1 calc R U . . .
H65C H 0.7101 1.1653 0.7375 0.132 Uiso 1 1 calc R U . . .
C66 C 0.8473(8) 1.1966(6) 0.6283(4) 0.080(2) Uani 1 1 d . . . . .
H66A H 0.8514 1.2184 0.6632 0.121 Uiso 1 1 calc R U . . .
H66B H 0.8058 1.2473 0.6051 0.121 Uiso 1 1 calc R U . . .
H66C H 0.9108 1.1732 0.6002 0.121 Uiso 1 1 calc R U . . .
C67 C 0.9988(9) 0.9931(11) 0.8098(5) 0.129(4) Uani 1 1 d D U . . .
H67 H 1.0027 1.0555 0.7945 0.154 Uiso 1 1 calc R U . . .
C68 C 0.9312(10) 0.9988(12) 0.8741(5) 0.135(4) Uani 1 1 d D U . . .
H68A H 0.9183 0.9416 0.8894 0.202 Uiso 1 1 calc R U . . .
H68B H 0.8716 1.0501 0.8720 0.202 Uiso 1 1 calc R U . . .
H68C H 0.9595 1.0083 0.9027 0.202 Uiso 1 1 calc R U . . .
C69 C 1.0970(11) 0.9300(13) 0.8129(8) 0.167(5) Uani 1 1 d D U . . .
H69A H 1.1224 0.8875 0.7821 0.250 Uiso 1 1 calc R U . . .
H69B H 1.0952 0.8953 0.8550 0.250 Uiso 1 1 calc R U . . .
H69C H 1.1378 0.9658 0.8038 0.250 Uiso 1 1 calc R U . . .
C70 C 0.9678(7) 0.7754(5) 0.7007(4) 0.080(3) Uani 1 1 d . . . . .
H70 H 0.9554 0.7788 0.6598 0.096 Uiso 1 1 calc R U . . .
C71 C 0.9011(8) 0.7323(6) 0.7520(5) 0.093(3) Uani 1 1 d . . . . .
H71A H 0.9129 0.7259 0.7927 0.140 Uiso 1 1 calc R U . . .
H71B H 0.9128 0.6718 0.7428 0.140 Uiso 1 1 calc R U . . .
H71C H 0.8350 0.7717 0.7532 0.140 Uiso 1 1 calc R U . . .
C72 C 1.0707(8) 0.7134(6) 0.6968(4) 0.096(3) Uani 1 1 d . . . . .
H72A H 1.1126 0.7408 0.6633 0.144 Uiso 1 1 calc R U . . .
H72B H 1.0811 0.6534 0.6877 0.144 Uiso 1 1 calc R U . . .
H72C H 1.0847 0.7063 0.7368 0.144 Uiso 1 1 calc R U . . .
O7 O 0.5341(6) 1.1581(5) 0.9641(3) 0.108(3) Uani 1 1 d . U . . .
O8 O 0.6616(4) 1.0097(4) 0.8990(2) 0.0735(14) Uani 1 1 d . U . . .
O9 O 0.6056(5) 0.8616(4) 0.9262(3) 0.091(2) Uani 1 1 d . U . . .
C85 C 0.5014(9) 1.2137(7) 1.0094(5) 0.106(4) Uani 1 1 d . . . . .
H85A H 0.4967 1.2766 0.9887 0.127 Uiso 1 1 calc R U . B .
H85B H 0.5483 1.1923 1.0344 0.127 Uiso 1 1 calc R U . . .
C86 C 0.6231(6) 1.1579(5) 0.9232(4) 0.071(2) Uani 1 1 d . U . . .
H86A H 0.6711 1.1350 0.9476 0.085 Uiso 1 1 calc R U . . .
H86B H 0.6179 1.2213 0.9034 0.085 Uiso 1 1 calc R U . . .
C87 C 0.6540(9) 1.1001(7) 0.8744(5) 0.100(3) Uani 1 1 d . U . . .
H87A H 0.6081 1.1258 0.8484 0.120 Uiso 1 1 calc R U . . .
H87B H 0.7165 1.1008 0.8470 0.120 Uiso 1 1 calc R U . . .
C88 C 0.6961(10) 0.9483(7) 0.8578(5) 0.123(5) Uani 1 1 d D . . . .
H88A H 0.7635 0.9405 0.8370 0.147 Uiso 1 1 calc R U . . .
H88B H 0.6610 0.9744 0.8250 0.147 Uiso 1 1 calc R U . . .
C89 C 0.6904(10) 0.8592(7) 0.8844(5) 0.115(4) Uani 1 1 d D . . . .
H89A H 0.7013 0.8260 0.8500 0.138 Uiso 1 1 calc R U . . .
H89B H 0.7418 0.8242 0.9058 0.138 Uiso 1 1 calc R U . . .
C90 C 0.5905(11) 0.7835(8) 0.9485(7) 0.131(5) Uani 1 1 d . U . . .
H90A H 0.6397 0.7430 0.9707 0.158 Uiso 1 1 calc R U . . .
H90B H 0.6008 0.7541 0.9123 0.158 Uiso 1 1 calc R U . . .
K1 K 0.5236(2) 0.6052(2) 0.51255(16) 0.0652(7) Uani 0.5 1 d . . P A -1
O1 O 0.5487(7) 0.4570(8) 0.6101(5) 0.079(3) Uani 0.5 1 d D U P A -1
O2 O 0.3695(7) 0.5475(7) 0.5884(5) 0.073(2) Uani 0.5 1 d D U P A -1
O3 O 0.3396(6) 0.7021(6) 0.4970(4) 0.058(2) Uani 0.5 1 d D U P A -1
O4 O 0.4643(7) 0.8005(9) 0.4655(6) 0.084(3) Uani 0.5 1 d D U P A -1
O5 O 0.6502(8) 0.7074(8) 0.4765(6) 0.089(3) Uani 0.5 1 d D U P A -1
O6 O 0.6650(8) 0.5593(6) 0.5761(5) 0.071(2) Uani 0.5 1 d D U P A -1
C73 C 0.4751(11) 0.4251(13) 0.6409(8) 0.093(4) Uani 0.5 1 d D U P A -1
H73A H 0.4398 0.4517 0.6805 0.112 Uiso 0.5 1 calc R U P A -1
H73B H 0.5007 0.3576 0.6513 0.112 Uiso 0.5 1 calc R U P A -1
C74 C 0.4124(12) 0.4505(8) 0.6013(8) 0.085(4) Uani 0.5 1 d D U P A -1
H74A H 0.4486 0.4250 0.5614 0.102 Uiso 0.5 1 calc R U P A -1
H74B H 0.3622 0.4239 0.6221 0.102 Uiso 0.5 1 calc R U P A -1
C75 C 0.3113(8) 0.5663(8) 0.5508(5) 0.055(2) Uani 0.5 1 d D U P A -1
H75A H 0.2598 0.5415 0.5721 0.066 Uiso 0.5 1 calc R U P A -1
H75B H 0.3474 0.5402 0.5111 0.066 Uiso 0.5 1 calc R U P A -1
C76 C 0.2719(9) 0.6696(8) 0.5390(7) 0.079(4) Uani 0.5 1 d D U P A -1
H76A H 0.2159 0.6901 0.5221 0.095 Uiso 0.5 1 calc R U P A -1
H76B H 0.2512 0.6945 0.5789 0.095 Uiso 0.5 1 calc R U P A -1
C77 C 0.3135(10) 0.7973(8) 0.4848(8) 0.082(4) Uani 0.5 1 d D U P A -1
H77A H 0.2982 0.8219 0.5242 0.098 Uiso 0.5 1 calc R U P A -1
H77B H 0.2560 0.8241 0.4690 0.098 Uiso 0.5 1 calc R U P A -1
C78 C 0.3903(8) 0.8234(9) 0.4385(6) 0.064(3) Uani 0.5 1 d D U P A -1
H78A H 0.4129 0.7911 0.4016 0.076 Uiso 0.5 1 calc R U P A -1
H78B H 0.3669 0.8901 0.4243 0.076 Uiso 0.5 1 calc R U P A -1
C79 C 0.5420(8) 0.8160(11) 0.4251(7) 0.077(4) Uani 0.5 1 d D U P A -1
H79A H 0.5226 0.8794 0.4033 0.093 Uiso 0.5 1 calc R U P A -1
H79B H 0.5702 0.7740 0.3931 0.093 Uiso 0.5 1 calc R U P A -1
C80 C 0.6139(10) 0.8028(9) 0.4562(9) 0.085(4) Uani 0.5 1 d D U P A -1
H80A H 0.6650 0.8237 0.4268 0.102 Uiso 0.5 1 calc R U P A -1
H80B H 0.5852 0.8375 0.4924 0.102 Uiso 0.5 1 calc R U P A -1
C81 C 0.7032(13) 0.6846(9) 0.5178(8) 0.089(4) Uani 0.5 1 d D U P A -1
H81A H 0.6636 0.7137 0.5560 0.107 Uiso 0.5 1 calc R U P A -1
H81B H 0.7565 0.7074 0.4989 0.107 Uiso 0.5 1 calc R U P A -1
C82 C 0.7411(10) 0.5830(9) 0.5348(7) 0.091(4) Uani 0.5 1 d D U P A -1
H82A H 0.7657 0.5523 0.4969 0.110 Uiso 0.5 1 calc R U P A -1
H82B H 0.7931 0.5646 0.5551 0.110 Uiso 0.5 1 calc R U P A -1
C83 C 0.6933(10) 0.4671(9) 0.6035(9) 0.090(4) Uani 0.5 1 d D U P A -1
H83A H 0.7381 0.4557 0.6284 0.108 Uiso 0.5 1 calc R U P A -1
H83B H 0.7260 0.4267 0.5703 0.108 Uiso 0.5 1 calc R U P A -1
C84 C 0.6082(9) 0.4464(9) 0.6446(6) 0.073(3) Uani 0.5 1 d D U P A -1
H84A H 0.6280 0.3827 0.6661 0.087 Uiso 0.5 1 calc R U P A -1
H84B H 0.5747 0.4880 0.6770 0.087 Uiso 0.5 1 calc R U P A -1
K2 K 0.5129(5) 0.9919(5) 1.0105(3) 0.0646(15) Uani 0.5 1 d . . P B -1

loop_
_atom_site_aniso_label
_atom_site_aniso_U_11
_atom_site_aniso_U_22
_atom_site_aniso_U_33
_atom_site_aniso_U_23
_atom_site_aniso_U_13
_atom_site_aniso_U_12
Pb1 0.0726(2) 0.04812(17) 0.05300(18) -0.01677(12) 0.00161(14) -0.03058(14)
C1 0.054(3) 0.047(3) 0.043(3) -0.015(3) 0.002(3) -0.026(3)
C2 0.060(4) 0.051(3) 0.040(3) -0.010(3) -0.001(3) -0.026(3)
C3 0.063(4) 0.050(3) 0.043(3) -0.011(3) -0.007(3) -0.023(3)
C4 0.058(4) 0.053(3) 0.051(3) -0.020(3) 0.000(3) -0.020(3)
C5 0.051(3) 0.054(3) 0.055(4) -0.010(3) -0.008(3) -0.018(3)
C6 0.057(4) 0.053(3) 0.047(3) -0.009(3) -0.005(3) -0.029(3)
C7 0.062(4) 0.053(4) 0.046(3) -0.012(3) -0.008(3) -0.019(3)
C8 0.061(4) 0.057(4) 0.046(3) -0.005(3) -0.007(3) -0.017(3)
C9 0.059(4) 0.069(5) 0.064(4) -0.005(4) -0.006(4) -0.010(4)
C10 0.083(6) 0.077(5) 0.059(4) -0.001(4) -0.006(4) -0.003(5)
C11 0.082(5) 0.053(4) 0.063(4) 0.002(3) -0.006(4) -0.014(4)
C12 0.074(5) 0.057(4) 0.046(3) -0.011(3) -0.002(3) -0.025(4)
C13 0.059(4) 0.060(4) 0.059(4) -0.004(3) -0.009(3) -0.023(3)
C14 0.071(5) 0.071(5) 0.072(5) -0.009(4) -0.011(4) -0.030(4)
C15 0.056(4) 0.089(6) 0.064(4) -0.005(4) -0.005(4) -0.023(4)
C16 0.097(6) 0.114(7) 0.082(5) 0.014(5) -0.016(5) -0.006(5)
C17 0.097(6) 0.113(7) 0.078(5) 0.001(5) -0.034(5) -0.023(5)
C18 0.115(8) 0.169(10) 0.113(8) 0.019(8) -0.020(7) -0.010(8)
C19 0.095(6) 0.065(5) 0.056(4) 0.007(4) -0.014(4) -0.039(4)
C20 0.088(7) 0.154(11) 0.070(5) -0.028(6) 0.008(5) -0.061(7)
C21 0.139(10) 0.073(6) 0.127(9) -0.006(6) -0.021(8) -0.064(7)
C22 0.061(4) 0.071(4) 0.047(3) -0.018(3) -0.005(3) -0.026(4)
C23 0.072(5) 0.091(6) 0.060(4) -0.011(4) -0.013(4) -0.045(4)
C24 0.068(5) 0.084(5) 0.076(5) -0.025(4) -0.008(4) -0.038(4)
C25 0.065(4) 0.078(5) 0.062(4) -0.017(4) -0.016(4) -0.019(4)
C26 0.074(5) 0.072(5) 0.062(4) -0.010(4) -0.019(4) -0.024(4)
C27 0.068(4) 0.066(4) 0.062(4) -0.004(3) -0.018(4) -0.024(4)
C28 0.108(5) 0.120(6) 0.066(4) 0.003(4) -0.020(4) -0.085(5)
C29 0.100(6) 0.117(7) 0.081(5) 0.017(5) -0.023(5) -0.072(5)
C30 0.142(7) 0.125(7) 0.071(5) -0.020(5) 0.005(5) -0.086(6)
C31 0.088(6) 0.089(6) 0.081(6) -0.013(5) -0.033(5) -0.033(5)
C32 0.077(5) 0.101(7) 0.085(6) -0.026(5) -0.031(5) -0.020(5)
C33 0.095(7) 0.117(8) 0.129(9) -0.049(7) -0.061(7) -0.004(6)
C34 0.083(5) 0.065(4) 0.060(4) 0.000(3) -0.015(4) -0.031(4)
C35 0.095(6) 0.091(6) 0.064(5) -0.001(4) -0.010(4) -0.043(5)
C36 0.090(6) 0.069(5) 0.085(6) -0.012(4) -0.018(5) -0.032(5)
Pb2 0.0699(2) 0.04424(17) 0.04630(17) -0.00286(12) 0.00601(13) -0.01838(14)
C37 0.072(4) 0.035(3) 0.041(3) 0.003(2) 0.008(3) -0.016(3)
C38 0.063(4) 0.045(3) 0.048(3) -0.004(3) 0.010(3) -0.019(3)
C39 0.066(4) 0.051(4) 0.068(4) -0.007(3) 0.007(4) -0.017(3)
C40 0.069(5) 0.059(4) 0.069(5) -0.011(4) 0.014(4) -0.023(4)
C41 0.076(5) 0.055(4) 0.052(4) -0.002(3) 0.021(4) -0.012(4)
C42 0.076(5) 0.038(3) 0.048(3) -0.008(3) 0.008(3) -0.013(3)
C43 0.062(4) 0.053(4) 0.054(4) -0.012(3) 0.004(3) -0.021(3)
C44 0.079(5) 0.056(4) 0.060(4) -0.012(3) -0.002(4) -0.016(4)
C45 0.130(9) 0.075(6) 0.069(5) -0.012(4) -0.035(6) -0.016(6)
C46 0.093(7) 0.082(6) 0.084(6) -0.042(5) -0.008(5) -0.015(5)
C47 0.075(5) 0.054(4) 0.074(5) -0.019(4) 0.006(4) -0.027(4)
C48 0.072(5) 0.050(4) 0.059(4) -0.012(3) 0.013(4) -0.021(4)
C49 0.086(6) 0.059(4) 0.070(5) -0.011(4) -0.011(4) -0.005(4)
C50 0.088(7) 0.076(6) 0.120(9) -0.002(6) 0.000(6) -0.011(5)
C51 0.094(6) 0.074(5) 0.058(4) -0.005(4) -0.012(4) -0.020(5)
C52 0.160(9) 0.171(10) 0.142(8) -0.101(8) -0.007(7) -0.050(8)
C53 0.168(11) 0.191(11) 0.164(9) -0.103(9) -0.019(9) -0.065(9)
C54 0.137(9) 0.160(10) 0.117(8) -0.084(8) 0.018(7) -0.065(8)
C55 0.131(7) 0.058(4) 0.072(5) 0.001(4) 0.008(5) -0.013(5)
C56 0.125(8) 0.102(7) 0.117(7) 0.026(6) 0.017(7) -0.019(6)
C57 0.131(8) 0.068(5) 0.090(6) 0.007(5) -0.016(6) -0.017(5)
C58 0.081(5) 0.047(4) 0.039(3) -0.005(3) 0.015(3) -0.019(4)
C59 0.080(5) 0.054(4) 0.049(4) -0.013(3) 0.013(4) -0.025(4)
C60 0.087(6) 0.061(4) 0.053(4) -0.011(4) 0.006(4) -0.020(4)
C61 0.105(7) 0.090(6) 0.054(4) -0.023(4) 0.005(4) -0.042(5)
C62 0.088(6) 0.065(5) 0.050(4) -0.001(4) 0.002(4) -0.016(4)
C63 0.092(6) 0.055(4) 0.035(3) -0.006(3) 0.011(3) -0.020(4)
C64 0.095(6) 0.050(4) 0.056(4) -0.008(3) -0.003(4) -0.022(4)
C65 0.079(6) 0.068(5) 0.083(6) -0.022(5) 0.011(5) -0.013(4)
C66 0.110(7) 0.057(4) 0.060(4) -0.004(4) 0.000(5) -0.036(5)
C67 0.138(8) 0.160(9) 0.083(5) -0.041(6) -0.024(6) -0.038(7)
C68 0.150(9) 0.175(10) 0.075(6) -0.053(7) -0.008(6) -0.050(8)
C69 0.172(10) 0.191(11) 0.112(8) -0.049(8) -0.034(8) -0.025(9)
C70 0.113(7) 0.048(4) 0.046(4) 0.002(3) -0.001(4) -0.017(4)
C71 0.120(8) 0.061(5) 0.075(5) -0.003(4) 0.009(5) -0.040(5)
C72 0.117(8) 0.064(5) 0.065(5) -0.005(4) 0.000(5) -0.013(5)
O7 0.132(6) 0.085(4) 0.101(5) -0.052(4) 0.047(4) -0.071(4)
O8 0.095(4) 0.065(3) 0.054(3) -0.014(2) 0.009(3) -0.040(3)
O9 0.114(5) 0.077(4) 0.085(4) -0.039(3) 0.024(4) -0.058(4)
C85 0.138(10) 0.076(6) 0.106(7) -0.044(6) 0.024(7) -0.067(7)
C86 0.079(5) 0.057(4) 0.079(5) -0.010(4) 0.002(4) -0.044(4)
C87 0.114(7) 0.090(6) 0.083(6) -0.024(5) 0.028(5) -0.059(6)
C88 0.157(11) 0.107(8) 0.088(7) -0.052(6) 0.059(7) -0.079(8)
C89 0.139(10) 0.099(7) 0.087(7) -0.056(6) 0.054(7) -0.064(8)
C90 0.152(10) 0.082(6) 0.138(9) -0.052(6) 0.056(8) -0.072(7)
K1 0.0467(14) 0.0712(18) 0.0668(17) -0.0214(15) -0.0081(13) -0.0086(13)
O1 0.087(6) 0.068(6) 0.068(6) -0.030(5) -0.012(5) -0.010(5)
O2 0.075(6) 0.076(5) 0.073(6) -0.021(4) -0.015(5) -0.030(5)
O3 0.042(4) 0.062(4) 0.058(5) -0.031(4) -0.002(4) -0.001(3)
O4 0.067(5) 0.090(7) 0.089(7) -0.030(6) -0.012(5) -0.018(5)
O5 0.063(6) 0.095(6) 0.097(7) -0.036(6) 0.003(5) -0.023(5)
O6 0.078(6) 0.073(5) 0.078(6) -0.036(4) -0.028(5) -0.020(4)
C73 0.104(8) 0.082(9) 0.088(9) -0.001(7) -0.020(7) -0.036(7)
C74 0.120(9) 0.075(6) 0.070(8) -0.020(6) -0.017(7) -0.045(6)
C75 0.039(5) 0.088(6) 0.049(5) -0.027(5) 0.004(4) -0.034(5)
C76 0.070(7) 0.089(7) 0.074(8) -0.019(6) -0.008(6) -0.028(6)
C77 0.081(7) 0.071(6) 0.078(8) -0.027(6) -0.007(6) -0.013(5)
C78 0.051(5) 0.059(7) 0.067(7) -0.027(5) -0.011(5) 0.002(5)
C79 0.049(5) 0.074(8) 0.098(8) -0.039(7) -0.004(5) -0.007(5)
C80 0.064(7) 0.096(7) 0.099(9) -0.032(7) 0.001(6) -0.039(6)
C81 0.096(9) 0.094(7) 0.090(8) -0.042(6) -0.006(7) -0.045(7)
C82 0.099(8) 0.101(7) 0.095(8) -0.046(6) -0.021(7) -0.039(6)
C83 0.094(8) 0.077(7) 0.100(9) -0.025(6) -0.031(7) -0.018(6)
C84 0.096(7) 0.044(6) 0.070(7) -0.030(5) -0.018(6) -0.008(5)
K2 0.078(4) 0.051(3) 0.061(4) -0.022(3) 0.013(2) -0.034(3)

loop_
_atom_type_symbol
_atom_type_description
_atom_type_scat_dispersion_real
_atom_type_scat_dispersion_imag
_atom_type_scat_source
C C 0.0181 0.0091 'International Tables Vol C Tables 4.2.6.8 and 6.1.1.4'
H H 0.0000 0.0000 'International Tables Vol C Tables 4.2.6.8 and 6.1.1.4'
K K 0.3868 1.0657 'International Tables Vol C Tables 4.2.6.8 and 6.1.1.4'
O O 0.0492 0.0322 'International Tables Vol C Tables 4.2.6.8 and 6.1.1.4'
Pb Pb -4.0753 8.5060 'International Tables Vol C Tables 4.2.6.8 and 6.1.1.4'

loop_
_geom_angle_atom_site_label_1
_geom_angle_atom_site_label_2
_geom_angle_atom_site_label_3
_geom_angle
_geom_angle_site_symmetry_1
_geom_angle_site_symmetry_3
_geom_angle_publ_flag
C1 Pb1 Pb1 95.90(14) . 2_667 ?
C2 C1 C6 118.3(6) . . ?
C2 C1 Pb1 119.5(5) . . ?
C6 C1 Pb1 121.8(4) . . ?
C1 C2 C3 119.9(6) . . ?
C1 C2 C7 123.6(6) . . ?
C3 C2 C7 116.4(6) . . ?
C4 C3 C2 121.0(6) . . ?
C4 C3 H3 119.5 . . ?
C2 C3 H3 119.5 . . ?
C3 C4 C5 119.6(6) . . ?
C3 C4 H4 120.2 . . ?
C5 C4 H4 120.2 . . ?
C6 C5 C4 119.9(6) . . ?
C6 C5 H5 120.0 . . ?
C4 C5 H5 120.0 . . ?
C5 C6 C1 121.0(6) . . ?
C5 C6 C22 116.5(6) . . ?
C1 C6 C22 122.2(6) . . ?
C12 C7 C8 119.7(7) . . ?
C12 C7 C2 119.3(6) . . ?
C8 C7 C2 120.8(6) . . ?
C9 C8 C7 118.4(7) . . ?
C9 C8 C13 119.9(7) . . ?
C7 C8 C13 121.7(6) . . ?
C10 C9 C8 122.5(9) . . ?
C10 C9 H9 118.8 . . ?
C8 C9 H9 118.8 . . ?
C9 C10 C11 118.7(8) . . ?
C9 C10 C16 120.3(11) . . ?
C11 C10 C16 120.9(10) . . ?
C10 C11 C12 121.2(8) . . ?
C10 C11 H11 119.4 . . ?
C12 C11 H11 119.4 . . ?
C7 C12 C11 119.4(7) . . ?
C7 C12 C19 122.5(7) . . ?
C11 C12 C19 118.1(7) . . ?
C8 C13 C15 111.9(7) . . ?
C8 C13 C14 111.5(6) . . ?
C15 C13 C14 111.1(7) . . ?
C8 C13 H13 107.3 . . ?
C15 C13 H13 107.3 . . ?
C14 C13 H13 107.3 . . ?
C13 C14 H14A 109.5 . . ?
C13 C14 H14B 109.5 . . ?
H14A C14 H14B 109.5 . . ?
C13 C14 H14C 109.5 . . ?
H14A C14 H14C 109.5 . . ?
H14B C14 H14C 109.5 . . ?
C13 C15 H15A 109.5 . . ?
C13 C15 H15B 109.5 . . ?
H15A C15 H15B 109.5 . . ?
C13 C15 H15C 109.5 . . ?
H15A C15 H15C 109.5 . . ?
H15B C15 H15C 109.5 . . ?
C18 C16 C17 125.1(10) . . ?
C18 C16 C10 118.3(10) . . ?
C17 C16 C10 113.5(8) . . ?
C18 C16 H16 95.9 . . ?
C17 C16 H16 95.9 . . ?
C10 C16 H16 95.9 . . ?
C16 C17 H17A 109.5 . . ?
C16 C17 H17B 109.5 . . ?
H17A C17 H17B 109.5 . . ?
C16 C17 H17C 109.5 . . ?
H17A C17 H17C 109.5 . . ?
H17B C17 H17C 109.5 . . ?
C16 C18 H18A 109.5 . . ?
C16 C18 H18B 109.5 . . ?
H18A C18 H18B 109.5 . . ?
C16 C18 H18C 109.5 . . ?
H18A C18 H18C 109.5 . . ?
H18B C18 H18C 109.5 . . ?
C21 C19 C12 114.1(9) . . ?
C21 C19 C20 112.2(9) . . ?
C12 C19 C20 110.6(7) . . ?
C21 C19 H19 106.4 . . ?
C12 C19 H19 106.4 . . ?
C20 C19 H19 106.4 . . ?
C19 C20 H20A 109.5 . . ?
C19 C20 H20B 109.5 . . ?
H20A C20 H20B 109.5 . . ?
C19 C20 H20C 109.5 . . ?
H20A C20 H20C 109.5 . . ?
H20B C20 H20C 109.5 . . ?
C19 C21 H21A 109.5 . . ?
C19 C21 H21B 109.5 . . ?
H21A C21 H21B 109.5 . . ?
C19 C21 H21C 109.5 . . ?
H21A C21 H21C 109.5 . . ?
H21B C21 H21C 109.5 . . ?
C23 C22 C27 117.1(7) . . ?
C23 C22 C6 120.8(6) . . ?
C27 C22 C6 121.9(6) . . ?
C22 C23 C24 120.5(8) . . ?
C22 C23 C28 120.3(7) . . ?
C24 C23 C28 119.1(7) . . ?
C25 C24 C23 121.4(7) . . ?
C25 C24 H24 119.3 . . ?
C23 C24 H24 119.3 . . ?
C26 C25 C24 118.2(7) . . ?
C26 C25 C31 121.5(8) . . ?
C24 C25 C31 120.3(8) . . ?
C25 C26 C27 122.7(8) . . ?
C25 C26 H26 118.6 . . ?
C27 C26 H26 118.6 . . ?
C26 C27 C22 120.1(7) . . ?
C26 C27 C34 120.8(7) . . ?
C22 C27 C34 119.0(7) . . ?
C29 C28 C30 110.9(8) . . ?
C29 C28 C23 110.0(7) . . ?
C30 C28 C23 110.1(9) . . ?
C29 C28 H28 108.6 . . ?
C30 C28 H28 108.6 . . ?
C23 C28 H28 108.6 . . ?
C28 C29 H29A 109.5 . . ?
C28 C29 H29B 109.5 . . ?
H29A C29 H29B 109.5 . . ?
C28 C29 H29C 109.5 . . ?
H29A C29 H29C 109.5 . . ?
H29B C29 H29C 109.5 . . ?
C28 C30 H30A 109.5 . . ?
C28 C30 H30B 109.5 . . ?
H30A C30 H30B 109.5 . . ?
C28 C30 H30C 109.5 . . ?
H30A C30 H30C 109.5 . . ?
H30B C30 H30C 109.5 . . ?
C32 C31 C33 111.2(8) . . ?
C32 C31 C25 112.4(7) . . ?
C33 C31 C25 113.0(7) . . ?
C32 C31 H31 106.6 . . ?
C33 C31 H31 106.6 . . ?
C25 C31 H31 106.6 . . ?
C31 C32 H32A 109.5 . . ?
C31 C32 H32B 109.5 . . ?
H32A C32 H32B 109.5 . . ?
C31 C32 H32C 109.5 . . ?
H32A C32 H32C 109.5 . . ?
H32B C32 H32C 109.5 . . ?
C31 C33 H33A 109.5 . . ?
C31 C33 H33B 109.5 . . ?
H33A C33 H33B 109.5 . . ?
C31 C33 H33C 109.5 . . ?
H33A C33 H33C 109.5 . . ?
H33B C33 H33C 109.5 . . ?
C27 C34 C36 110.3(7) . . ?
C27 C34 C35 110.4(7) . . ?
C36 C34 C35 110.0(7) . . ?
C27 C34 H34 108.7 . . ?
C36 C34 H34 108.7 . . ?
C35 C34 H34 108.7 . . ?
C34 C35 H35A 109.5 . . ?
C34 C35 H35B 109.5 . . ?
H35A C35 H35B 109.5 . . ?
C34 C35 H35C 109.5 . . ?
H35A C35 H35C 109.5 . . ?
H35B C35 H35C 109.5 . . ?
C34 C36 H36A 109.5 . . ?
C34 C36 H36B 109.5 . . ?
H36A C36 H36B 109.5 . . ?
C34 C36 H36C 109.5 . . ?
H36A C36 H36C 109.5 . . ?
H36B C36 H36C 109.5 . . ?
C37 Pb2 Pb2 94.52(14) . 2_776 ?
C38 C37 C42 116.7(7) . . ?
C38 C37 Pb2 122.6(5) . . ?
C42 C37 Pb2 120.4(6) . . ?
C39 C38 C37 121.5(7) . . ?
C39 C38 C43 116.0(7) . . ?
C37 C38 C43 122.3(6) . . ?
C38 C39 C40 121.8(9) . . ?
C38 C39 H39 119.1 . . ?
C40 C39 H39 119.1 . . ?
C39 C40 C41 117.8(8) . . ?
C39 C40 H40 121.1 . . ?
C41 C40 H40 121.1 . . ?
C40 C41 C42 121.2(7) . . ?
C40 C41 H41 119.4 . . ?
C42 C41 H41 119.4 . . ?
C41 C42 C37 120.6(8) . . ?
C41 C42 C58 116.8(7) . . ?
C37 C42 C58 122.4(7) . . ?
C44 C43 C48 120.8(7) . . ?
C44 C43 C38 120.2(7) . . ?
C48 C43 C38 118.8(7) . . ?
C43 C44 C45 118.6(8) . . ?
C43 C44 C49 122.0(7) . . ?
C45 C44 C49 119.4(8) . . ?
C44 C45 C46 122.6(9) . . ?
C44 C45 H45 118.7 . . ?
C46 C45 H45 118.7 . . ?
C47 C46 C45 116.4(8) . . ?
C47 C46 C52 125.0(10) . . ?
C45 C46 C52 118.5(11) . . ?
C46 C47 C48 123.6(8) . . ?
C46 C47 H47 118.2 . . ?
C48 C47 H47 118.2 . . ?
C43 C48 C47 117.8(8) . . ?
C43 C48 C55 122.0(7) . . ?
C47 C48 C55 120.1(8) . . ?
C50 C49 C51 109.7(8) . . ?
C50 C49 C44 110.2(8) . . ?
C51 C49 C44 112.6(7) . . ?
C50 C49 H49 108.1 . . ?
C51 C49 H49 108.1 . . ?
C44 C49 H49 108.1 . . ?
C49 C50 H50A 109.5 . . ?
C49 C50 H50B 109.5 . . ?
H50A C50 H50B 109.5 . . ?
C49 C50 H50C 109.5 . . ?
H50A C50 H50C 109.5 . . ?
H50B C50 H50C 109.5 . . ?
C49 C51 H51A 109.5 . . ?
C49 C51 H51B 109.5 . . ?
H51A C51 H51B 109.5 . . ?
C49 C51 H51C 109.5 . . ?
H51A C51 H51C 109.5 . . ?
H51B C51 H51C 109.5 . . ?
C54 C52 C46 112.7(11) . . ?
C54 C52 C53 99.7(12) . . ?
C46 C52 C53 106.5(11) . . ?
C54 C52 H52 112.4 . . ?
C46 C52 H52 112.4 . . ?
C53 C52 H52 112.4 . . ?
C52 C53 H53A 109.5 . . ?
C52 C53 H53B 109.5 . . ?
H53A C53 H53B 109.5 . . ?
C52 C53 H53C 109.5 . . ?
H53A C53 H53C 109.5 . . ?
H53B C53 H53C 109.5 . . ?
C52 C54 H54A 109.5 . . ?
C52 C54 H54B 109.5 . . ?
H54A C54 H54B 109.5 . . ?
C52 C54 H54C 109.5 . . ?
H54A C54 H54C 109.5 . . ?
H54B C54 H54C 109.5 . . ?
C56 C55 C57 107.8(9) . . ?
C56 C55 C48 115.4(10) . . ?
C57 C55 C48 116.2(8) . . ?
C56 C55 H55 105.5 . . ?
C57 C55 H55 105.5 . . ?
C48 C55 H55 105.5 . . ?
C55 C56 H56A 109.5 . . ?
C55 C56 H56B 109.5 . . ?
H56A C56 H56B 109.5 . . ?
C55 C56 H56C 109.5 . . ?
H56A C56 H56C 109.5 . . ?
H56B C56 H56C 109.5 . . ?
C55 C57 H57A 109.5 . . ?
C55 C57 H57B 109.5 . . ?
H57A C57 H57B 109.5 . . ?
C55 C57 H57C 109.5 . . ?
H57A C57 H57C 109.5 . . ?
H57B C57 H57C 109.5 . . ?
C63 C58 C59 119.6(8) . . ?
C63 C58 C42 118.5(7) . . ?
C59 C58 C42 121.6(7) . . ?
C60 C59 C58 119.5(8) . . ?
C60 C59 C64 119.6(7) . . ?
C58 C59 C64 120.8(8) . . ?
C61 C60 C59 121.0(8) . . ?
C61 C60 H60 119.5 . . ?
C59 C60 H60 119.5 . . ?
C60 C61 C62 118.6(9) . . ?
C60 C61 C67 118.0(10) . . ?
C62 C61 C67 123.4(11) . . ?
C61 C62 C63 122.6(9) . . ?
C61 C62 H62 118.7 . . ?
C63 C62 H62 118.7 . . ?
C58 C63 C62 118.5(8) . . ?
C58 C63 C70 121.6(8) . . ?
C62 C63 C70 119.9(8) . . ?
C59 C64 C66 113.1(8) . . ?
C59 C64 C65 110.5(7) . . ?
C66 C64 C65 108.4(7) . . ?
C59 C64 H64 108.2 . . ?
C66 C64 H64 108.2 . . ?
C65 C64 H64 108.2 . . ?
C64 C65 H65A 109.5 . . ?
C64 C65 H65B 109.5 . . ?
H65A C65 H65B 109.5 . . ?
C64 C65 H65C 109.5 . . ?
H65A C65 H65C 109.5 . . ?
H65B C65 H65C 109.5 . . ?
C64 C66 H66A 109.5 . . ?
C64 C66 H66B 109.5 . . ?
H66A C66 H66B 109.5 . . ?
C64 C66 H66C 109.5 . . ?
H66A C66 H66C 109.5 . . ?
H66B C66 H66C 109.5 . . ?
C69 C67 C68 111.2(13) . . ?
C69 C67 C61 114.5(12) . . ?
C68 C67 C61 113.1(11) . . ?
C69 C67 H67 105.8 . . ?
C68 C67 H67 105.8 . . ?
C61 C67 H67 105.8 . . ?
C67 C68 H68A 109.5 . . ?
C67 C68 H68B 109.5 . . ?
H68A C68 H68B 109.5 . . ?
C67 C68 H68C 109.5 . . ?
H68A C68 H68C 109.5 . . ?
H68B C68 H68C 109.5 . . ?
C67 C69 H69A 109.5 . . ?
C67 C69 H69B 109.5 . . ?
H69A C69 H69B 109.5 . . ?
C67 C69 H69C 109.5 . . ?
H69A C69 H69C 109.5 . . ?
H69B C69 H69C 109.5 . . ?
C63 C70 C72 114.3(9) . . ?
C63 C70 C71 110.5(7) . . ?
C72 C70 C71 110.1(7) . . ?
C63 C70 H70 107.2 . . ?
C72 C70 H70 107.2 . . ?
C71 C70 H70 107.2 . . ?
C70 C71 H71A 109.5 . . ?
C70 C71 H71B 109.5 . . ?
H71A C71 H71B 109.5 . . ?
C70 C71 H71C 109.5 . . ?
H71A C71 H71C 109.5 . . ?
H71B C71 H71C 109.5 . . ?
C70 C72 H72A 109.5 . . ?
C70 C72 H72B 109.5 . . ?
H72A C72 H72B 109.5 . . ?
C70 C72 H72C 109.5 . . ?
H72A C72 H72C 109.5 . . ?
H72B C72 H72C 109.5 . . ?
C85 O7 C86 112.7(7) . . ?
C85 O7 K2 112.8(6) . . ?
C86 O7 K2 117.4(5) . . ?
C88 O8 C87 117.6(7) . . ?
C88 O8 K2 118.5(5) . . ?
C87 O8 K2 114.0(5) . . ?
C90 O9 C89 118.2(8) . . ?
C90 O9 K2 113.9(6) . . ?
C89 O9 K2 120.0(5) . . ?
O7 C85 C90 114.1(9) . 2_677 ?
O7 C85 K2 46.1(4) . . ?
C90 C85 K2 79.6(5) 2_677 . ?
O7 C85 H85A 108.7 . . ?
C90 C85 H85A 108.7 2_677 . ?
K2 C85 H85A 152.5 . . ?
O7 C85 H85B 108.7 . . ?
C90 C85 H85B 108.7 2_677 . ?
K2 C85 H85B 93.6 . . ?
H85A C85 H85B 107.6 . . ?
O7 C86 C87 111.0(7) . . ?
O7 C86 H86A 109.4 . . ?
C87 C86 H86A 109.4 . . ?
O7 C86 H86B 109.4 . . ?
C87 C86 H86B 109.4 . . ?
H86A C86 H86B 108.0 . . ?
O8 C87 C86 112.6(8) . . ?
O8 C87 H87A 109.1 . . ?
C86 C87 H87A 109.1 . . ?
O8 C87 H87B 109.1 . . ?
C86 C87 H87B 109.1 . . ?
H87A C87 H87B 107.8 . . ?
O8 C88 C89 115.6(8) . . ?
O8 C88 H88A 108.4 . . ?
C89 C88 H88A 108.4 . . ?
O8 C88 H88B 108.4 . . ?
C89 C88 H88B 108.4 . . ?
H88A C88 H88B 107.4 . . ?
O9 C89 C88 114.0(9) . . ?
O9 C89 H89A 108.8 . . ?
C88 C89 H89A 108.8 . . ?
O9 C89 H89B 108.8 . . ?
C88 C89 H89B 108.8 . . ?
H89A C89 H89B 107.6 . . ?
O9 C90 C85 118.3(10) . 2_677 ?
O9 C90 H90A 107.7 . . ?
C85 C90 H90A 107.7 2_677 . ?
O9 C90 H90B 107.7 . . ?
C85 C90 H90B 107.7 2_677 . ?
H90A C90 H90B 107.1 . . ?
O3 K1 O1 117.9(3) . . ?
O3 K1 O6 152.1(3) . . ?
O1 K1 O6 58.7(3) . . ?
O3 K1 O2 59.4(3) . . ?
O1 K1 O2 58.7(3) . . ?
O6 K1 O2 112.0(3) . . ?
O3 K1 O5 116.8(3) . . ?
O1 K1 O5 118.2(3) . . ?
O6 K1 O5 59.5(3) . . ?
O2 K1 O5 156.9(3) . . ?
O3 K1 O4 59.5(3) . . ?
O1 K1 O4 152.3(3) . . ?
O6 K1 O4 109.3(3) . . ?
O2 K1 O4 113.5(3) . . ?
O5 K1 O4 57.3(3) . . ?
C84 O1 C73 115.6(11) . . ?
C84 O1 K1 118.3(8) . . ?
C73 O1 K1 119.3(8) . . ?
C75 O2 C74 108.3(9) . . ?
C75 O2 K1 106.0(7) . . ?
C74 O2 K1 104.2(9) . . ?
C76 O3 C77 115.9(9) . . ?
C76 O3 K1 114.1(8) . . ?
C77 O3 K1 115.5(8) . . ?
C79 O4 C78 113.7(11) . . ?
C79 O4 K1 106.9(9) . . ?
C78 O4 K1 108.7(8) . . ?
C81 O5 C80 113.7(11) . . ?
C81 O5 K1 111.9(9) . . ?
C80 O5 K1 118.6(8) . . ?
C82 O6 C83 112.6(10) . . ?
C82 O6 K1 108.7(8) . . ?
C83 O6 K1 112.7(8) . . ?
O1 C73 C74 109.2(12) . . ?
O1 C73 H73A 109.8 . . ?
C74 C73 H73A 109.8 . . ?
O1 C73 H73B 109.8 . . ?
C74 C73 H73B 109.8 . . ?
H73A C73 H73B 108.3 . . ?
O2 C74 C73 111.6(11) . . ?
O2 C74 K1 52.5(7) . . ?
C73 C74 K1 86.7(8) . . ?
O2 C74 H74A 109.3 . . ?
C73 C74 H74A 109.3 . . ?
K1 C74 H74A 75.9 . . ?
O2 C74 H74B 109.3 . . ?
C73 C74 H74B 109.3 . . ?
K1 C74 H74B 160.3 . . ?
H74A C74 H74B 108.0 . . ?
O2 C75 C76 103.8(9) . . ?
O2 C75 K1 52.0(6) . . ?
C76 C75 K1 81.6(6) . . ?
O2 C75 H75A 111.0 . . ?
C76 C75 H75A 111.0 . . ?
K1 C75 H75A 162.0 . . ?
O2 C75 H75B 111.0 . . ?
C76 C75 H75B 111.0 . . ?
K1 C75 H75B 76.5 . . ?
H75A C75 H75B 109.0 . . ?
O3 C76 C75 110.3(10) . . ?
O3 C76 H76A 109.6 . . ?
C75 C76 H76A 109.6 . . ?
O3 C76 H76B 109.6 . . ?
C75 C76 H76B 109.6 . . ?
H76A C76 H76B 108.1 . . ?
O3 C77 C78 110.7(11) . . ?
O3 C77 H77A 109.5 . . ?
C78 C77 H77A 109.5 . . ?
O3 C77 H77B 109.5 . . ?
C78 C77 H77B 109.5 . . ?
H77A C77 H77B 108.1 . . ?
O4 C78 C77 109.0(11) . . ?
O4 C78 H78A 109.9 . . ?
C77 C78 H78A 109.9 . . ?
O4 C78 H78B 109.9 . . ?
C77 C78 H78B 109.9 . . ?
H78A C78 H78B 108.3 . . ?
O4 C79 C80 112.6(11) . . ?
O4 C79 H79A 109.1 . . ?
C80 C79 H79A 109.1 . . ?
O4 C79 H79B 109.1 . . ?
C80 C79 H79B 109.1 . . ?
H79A C79 H79B 107.8 . . ?
O5 C80 C79 105.7(11) . . ?
O5 C80 H80A 110.6 . . ?
C79 C80 H80A 110.6 . . ?
O5 C80 H80B 110.6 . . ?
C79 C80 H80B 110.6 . . ?
H80A C80 H80B 108.7 . . ?
O5 C81 C82 110.0(11) . . ?
O5 C81 H81A 109.7 . . ?
C82 C81 H81A 109.7 . . ?
O5 C81 H81B 109.7 . . ?
C82 C81 H81B 109.7 . . ?
H81A C81 H81B 108.2 . . ?
O6 C82 C81 106.2(11) . . ?
O6 C82 K1 49.3(7) . . ?
C81 C82 K1 81.6(8) . . ?
O6 C82 H82A 110.5 . . ?
C81 C82 H82A 110.5 . . ?
K1 C82 H82A 80.6 . . ?
O6 C82 H82B 110.5 . . ?
C81 C82 H82B 110.5 . . ?
K1 C82 H82B 159.6 . . ?
H82A C82 H82B 108.7 . . ?
O6 C83 C84 109.3(11) . . ?
O6 C83 H83A 109.8 . . ?
C84 C83 H83A 109.8 . . ?
O6 C83 H83B 109.8 . . ?
C84 C83 H83B 109.8 . . ?
H83A C83 H83B 108.3 . . ?
O1 C84 C83 110.2(11) . . ?
O1 C84 H84A 109.6 . . ?
C83 C84 H84A 109.6 . . ?
O1 C84 H84B 109.6 . . ?
C83 C84 H84B 109.6 . . ?
H84A C84 H84B 108.1 . . ?
O7 K2 O9 115.0(3) . . ?
O7 K2 O8 59.8(2) . . ?
O9 K2 O8 57.5(2) . . ?
O7 K2 C85 21.1(2) . . ?
O9 K2 C85 135.7(3) . . ?
O8 K2 C85 78.9(3) . . ?

loop_
_geom_bond_atom_site_label_1
_geom_bond_atom_site_label_2
_geom_bond_distance
_geom_bond_site_symmetry_2
_geom_bond_publ_flag
Pb1 C1 2.340(6) . ?
Pb1 Pb1 2.9351(5) 2_667 ?
C1 C2 1.397(9) . ?
C1 C6 1.405(9) . ?
C2 C3 1.413(9) . ?
C2 C7 1.506(10) . ?
C3 C4 1.367(10) . ?
C3 H3 0.9500 . ?
C4 C5 1.401(10) . ?
C4 H4 0.9500 . ?
C5 C6 1.391(9) . ?
C5 H5 0.9500 . ?
C6 C22 1.489(9) . ?
C7 C12 1.393(10) . ?
C7 C8 1.413(10) . ?
C8 C9 1.396(10) . ?
C8 C13 1.520(10) . ?
C9 C10 1.369(13) . ?
C9 H9 0.9500 . ?
C10 C11 1.382(14) . ?
C10 C16 1.529(13) . ?
C11 C12 1.404(11) . ?
C11 H11 0.9500 . ?
C12 C19 1.516(12) . ?
C13 C15 1.531(10) . ?
C13 C14 1.542(11) . ?
C13 H13 1.0000 . ?
C14 H14A 0.9800 . ?
C14 H14B 0.9800 . ?
C14 H14C 0.9800 . ?
C15 H15A 0.9800 . ?
C15 H15B 0.9800 . ?
C15 H15C 0.9800 . ?
C16 C18 1.507(9) . ?
C16 C17 1.509(8) . ?
C16 H16 1.0000 . ?
C17 H17A 0.9800 . ?
C17 H17B 0.9800 . ?
C17 H17C 0.9800 . ?
C18 H18A 0.9800 . ?
C18 H18B 0.9800 . ?
C18 H18C 0.9800 . ?
C19 C21 1.493(12) . ?
C19 C20 1.538(13) . ?
C19 H19 1.0000 . ?
C20 H20A 0.9800 . ?
C20 H20B 0.9800 . ?
C20 H20C 0.9800 . ?
C21 H21A 0.9800 . ?
C21 H21B 0.9800 . ?
C21 H21C 0.9800 . ?
C22 C23 1.384(10) . ?
C22 C27 1.440(10) . ?
C23 C24 1.416(11) . ?
C23 C28 1.543(12) . ?
C24 C25 1.380(12) . ?
C24 H24 0.9500 . ?
C25 C26 1.362(12) . ?
C25 C31 1.541(11) . ?
C26 C27 1.375(11) . ?
C26 H26 0.9500 . ?
C27 C34 1.526(11) . ?
C28 C29 1.513(9) . ?
C28 C30 1.534(15) . ?
C28 H28 1.0000 . ?
C29 H29A 0.9800 . ?
C29 H29B 0.9800 . ?
C29 H29C 0.9800 . ?
C30 H30A 0.9800 . ?
C30 H30B 0.9800 . ?
C30 H30C 0.9800 . ?
C31 C32 1.510(8) . ?
C31 C33 1.519(8) . ?
C31 H31 1.0000 . ?
C32 H32A 0.9800 . ?
C32 H32B 0.9800 . ?
C32 H32C 0.9800 . ?
C33 H33A 0.9800 . ?
C33 H33B 0.9800 . ?
C33 H33C 0.9800 . ?
C34 C36 1.546(12) . ?
C34 C35 1.550(12) . ?
C34 H34 1.0000 . ?
C35 H35A 0.9800 . ?
C35 H35B 0.9800 . ?
C35 H35C 0.9800 . ?
C36 H36A 0.9800 . ?
C36 H36B 0.9800 . ?
C36 H36C 0.9800 . ?
Pb2 C37 2.340(7) . ?
Pb2 Pb2 2.9456(5) 2_776 ?
C37 C38 1.409(11) . ?
C37 C42 1.415(9) . ?
C38 C39 1.380(10) . ?
C38 C43 1.520(10) . ?
C39 C40 1.384(12) . ?
C39 H39 0.9500 . ?
C40 C41 1.397(13) . ?
C40 H40 0.9500 . ?
C41 C42 1.402(11) . ?
C41 H41 0.9500 . ?
C42 C58 1.516(12) . ?
C43 C44 1.359(11) . ?
C43 C48 1.398(10) . ?
C44 C45 1.384(12) . ?
C44 C49 1.535(11) . ?
C45 C46 1.409(14) . ?
C45 H45 0.9500 . ?
C46 C47 1.336(13) . ?
C46 C52 1.531(15) . ?
C47 C48 1.399(11) . ?
C47 H47 0.9500 . ?
C48 C55 1.509(13) . ?
C49 C50 1.521(8) . ?
C49 C51 1.524(8) . ?
C49 H49 1.0000 . ?
C50 H50A 0.9800 . ?
C50 H50B 0.9800 . ?
C50 H50C 0.9800 . ?
C51 H51A 0.9800 . ?
C51 H51B 0.9800 . ?
C51 H51C 0.9800 . ?
C52 C54 1.503(9) . ?
C52 C53 1.550(9) . ?
C52 H52 1.0000 . ?
C53 H53A 0.9800 . ?
C53 H53B 0.9800 . ?
C53 H53C 0.9800 . ?
C54 H54A 0.9800 . ?
C54 H54B 0.9800 . ?
C54 H54C 0.9800 . ?
C55 C56 1.497(9) . ?
C55 C57 1.504(9) . ?
C55 H55 1.0000 . ?
C56 H56A 0.9800 . ?
C56 H56B 0.9800 . ?
C56 H56C 0.9800 . ?
C57 H57A 0.9800 . ?
C57 H57B 0.9800 . ?
C57 H57C 0.9800 . ?
C58 C63 1.388(11) . ?
C58 C59 1.414(10) . ?
C59 C60 1.391(13) . ?
C59 C64 1.517(12) . ?
C60 C61 1.369(14) . ?
C60 H60 0.9500 . ?
C61 C62 1.381(13) . ?
C61 C67 1.509(15) . ?
C62 C63 1.389(13) . ?
C62 H62 0.9500 . ?
C63 C70 1.511(11) . ?
C64 C66 1.539(11) . ?
C64 C65 1.552(12) . ?
C64 H64 1.0000 . ?
C65 H65A 0.9800 . ?
C65 H65B 0.9800 . ?
C65 H65C 0.9800 . ?
C66 H66A 0.9800 . ?
C66 H66B 0.9800 . ?
C66 H66C 0.9800 . ?
C67 C69 1.495(9) . ?
C67 C68 1.505(9) . ?
C67 H67 1.0000 . ?
C68 H68A 0.9800 . ?
C68 H68B 0.9800 . ?
C68 H68C 0.9800 . ?
C69 H69A 0.9800 . ?
C69 H69B 0.9800 . ?
C69 H69C 0.9800 . ?
C70 C72 1.521(14) . ?
C70 C71 1.536(12) . ?
C70 H70 1.0000 . ?
C71 H71A 0.9800 . ?
C71 H71B 0.9800 . ?
C71 H71C 0.9800 . ?
C72 H72A 0.9800 . ?
C72 H72B 0.9800 . ?
C72 H72C 0.9800 . ?
O7 C85 1.369(11) . ?
O7 C86 1.419(10) . ?
O7 K2 2.741(9) . ?
O8 C88 1.362(11) . ?
O8 C87 1.395(11) . ?
O8 K2 2.895(9) . ?
O9 C90 1.323(11) . ?
O9 C89 1.366(12) . ?
O9 K2 2.817(9) . ?
C85 C90 1.454(15) 2_677 ?
C85 K2 3.506(11) . ?
C85 H85A 0.9900 . ?
C85 H85B 0.9900 . ?
C86 C87 1.463(13) . ?
C86 H86A 0.9900 . ?
C86 H86B 0.9900 . ?
C87 H87A 0.9900 . ?
C87 H87B 0.9900 . ?
C88 C89 1.442(9) . ?
C88 H88A 0.9900 . ?
C88 H88B 0.9900 . ?
C89 H89A 0.9900 . ?
C89 H89B 0.9900 . ?
C90 C85 1.454(15) 2_677 ?
C90 H90A 0.9900 . ?
C90 H90B 0.9900 . ?
K1 O3 2.805(9) . ?
K1 O1 2.822(12) . ?
K1 O6 2.834(10) . ?
K1 O2 2.857(12) . ?
K1 O5 2.904(13) . ?
K1 O4 2.919(14) . ?
O1 C84 1.360(10) . ?
O1 C73 1.381(11) . ?
O2 C75 1.364(10) . ?
O2 C74 1.426(10) . ?
O3 C76 1.374(10) . ?
O3 C77 1.397(10) . ?
O4 C79 1.354(11) . ?
O4 C78 1.389(10) . ?
O5 C81 1.358(11) . ?
O5 C80 1.418(11) . ?
O6 C82 1.397(11) . ?
O6 C83 1.407(11) . ?
C73 C74 1.439(11) . ?
C73 H73A 0.9900 . ?
C73 H73B 0.9900 . ?
C74 H74A 0.9900 . ?
C74 H74B 0.9900 . ?
C75 C76 1.509(11) . ?
C75 H75A 0.9900 . ?
C75 H75B 0.9900 . ?
C76 H76A 0.9900 . ?
C76 H76B 0.9900 . ?
C77 C78 1.462(11) . ?
C77 H77A 0.9900 . ?
C77 H77B 0.9900 . ?
C78 H78A 0.9900 . ?
C78 H78B 0.9900 . ?
C79 C80 1.461(11) . ?
C79 H79A 0.9900 . ?
C79 H79B 0.9900 . ?
C80 H80A 0.9900 . ?
C80 H80B 0.9900 . ?
C81 C82 1.494(11) . ?
C81 H81A 0.9900 . ?
C81 H81B 0.9900 . ?
C82 H82A 0.9900 . ?
C82 H82B 0.9900 . ?
C83 C84 1.485(12) . ?
C83 H83A 0.9900 . ?
C83 H83B 0.9900 . ?
C84 H84A 0.9900 . ?
C84 H84B 0.9900 . ?

loop_
_geom_torsion_atom_site_label_1
_geom_torsion_atom_site_label_2
_geom_torsion_atom_site_label_3
_geom_torsion_atom_site_label_4
_geom_torsion
_geom_torsion_site_symmetry_1
_geom_torsion_site_symmetry_2
_geom_torsion_site_symmetry_3
_geom_torsion_site_symmetry_4
_geom_torsion_publ_flag
C6 C1 C2 C3 4.9(9) . . . . ?
Pb1 C1 C2 C3 178.1(5) . . . . ?
C6 C1 C2 C7 -170.4(6) . . . . ?
Pb1 C1 C2 C7 2.8(8) . . . . ?
C1 C2 C3 C4 -1.9(10) . . . . ?
C7 C2 C3 C4 173.7(6) . . . . ?
C2 C3 C4 C5 -0.8(10) . . . . ?
C3 C4 C5 C6 0.5(10) . . . . ?
C4 C5 C6 C1 2.7(10) . . . . ?
C4 C5 C6 C22 -171.6(6) . . . . ?
C2 C1 C6 C5 -5.3(9) . . . . ?
Pb1 C1 C6 C5 -178.4(5) . . . . ?
C2 C1 C6 C22 168.6(6) . . . . ?
Pb1 C1 C6 C22 -4.5(8) . . . . ?
C1 C2 C7 C12 79.8(9) . . . . ?
C3 C2 C7 C12 -95.7(8) . . . . ?
C1 C2 C7 C8 -105.9(8) . . . . ?
C3 C2 C7 C8 78.7(8) . . . . ?
C12 C7 C8 C9 4.1(11) . . . . ?
C2 C7 C8 C9 -170.2(7) . . . . ?
C12 C7 C8 C13 -175.5(7) . . . . ?
C2 C7 C8 C13 10.2(10) . . . . ?
C7 C8 C9 C10 -0.4(13) . . . . ?
C13 C8 C9 C10 179.3(8) . . . . ?
C8 C9 C10 C11 -2.9(14) . . . . ?
C8 C9 C10 C16 174.3(9) . . . . ?
C9 C10 C11 C12 2.4(14) . . . . ?
C16 C10 C11 C12 -174.7(9) . . . . ?
C8 C7 C12 C11 -4.6(11) . . . . ?
C2 C7 C12 C11 169.8(7) . . . . ?
C8 C7 C12 C19 177.5(7) . . . . ?
C2 C7 C12 C19 -8.1(10) . . . . ?
C10 C11 C12 C7 1.4(13) . . . . ?
C10 C11 C12 C19 179.3(8) . . . . ?
C9 C8 C13 C15 -46.8(10) . . . . ?
C7 C8 C13 C15 132.9(8) . . . . ?
C9 C8 C13 C14 78.4(9) . . . . ?
C7 C8 C13 C14 -102.0(8) . . . . ?
C9 C10 C16 C18 75.4(19) . . . . ?
C11 C10 C16 C18 -107.5(16) . . . . ?
C9 C10 C16 C17 -123.5(12) . . . . ?
C11 C10 C16 C17 53.6(17) . . . . ?
C7 C12 C19 C21 -140.0(9) . . . . ?
C11 C12 C19 C21 42.1(11) . . . . ?
C7 C12 C19 C20 92.3(9) . . . . ?
C11 C12 C19 C20 -85.6(10) . . . . ?
C5 C6 C22 C23 92.0(9) . . . . ?
C1 C6 C22 C23 -82.1(9) . . . . ?
C5 C6 C22 C27 -81.4(9) . . . . ?
C1 C6 C22 C27 104.4(8) . . . . ?
C27 C22 C23 C24 2.5(12) . . . . ?
C6 C22 C23 C24 -171.2(8) . . . . ?
C27 C22 C23 C28 179.2(8) . . . . ?
C6 C22 C23 C28 5.5(12) . . . . ?
C22 C23 C24 C25 -0.2(13) . . . . ?
C28 C23 C24 C25 -177.0(8) . . . . ?
C23 C24 C25 C26 -2.2(13) . . . . ?
C23 C24 C25 C31 176.1(8) . . . . ?
C24 C25 C26 C27 2.2(13) . . . . ?
C31 C25 C26 C27 -176.0(8) . . . . ?
C25 C26 C27 C22 0.2(13) . . . . ?
C25 C26 C27 C34 178.3(8) . . . . ?
C23 C22 C27 C26 -2.5(12) . . . . ?
C6 C22 C27 C26 171.1(7) . . . . ?
C23 C22 C27 C34 179.3(8) . . . . ?
C6 C22 C27 C34 -7.0(11) . . . . ?
C22 C23 C28 C29 128.8(9) . . . . ?
C24 C23 C28 C29 -54.5(11) . . . . ?
C22 C23 C28 C30 -108.7(9) . . . . ?
C24 C23 C28 C30 68.0(10) . . . . ?
C26 C25 C31 C32 -118.9(10) . . . . ?
C24 C25 C31 C32 62.9(11) . . . . ?
C26 C25 C31 C33 114.4(10) . . . . ?
C24 C25 C31 C33 -63.8(11) . . . . ?
C26 C27 C34 C36 -73.1(10) . . . . ?
C22 C27 C34 C36 105.0(9) . . . . ?
C26 C27 C34 C35 48.7(11) . . . . ?
C22 C27 C34 C35 -133.2(8) . . . . ?
C42 C37 C38 C39 5.5(10) . . . . ?
Pb2 C37 C38 C39 179.5(5) . . . . ?
C42 C37 C38 C43 -170.1(6) . . . . ?
Pb2 C37 C38 C43 3.9(9) . . . . ?
C37 C38 C39 C40 -0.9(11) . . . . ?
C43 C38 C39 C40 174.9(7) . . . . ?
C38 C39 C40 C41 -3.7(12) . . . . ?
C39 C40 C41 C42 3.5(11) . . . . ?
C40 C41 C42 C37 1.2(11) . . . . ?
C40 C41 C42 C58 -174.1(7) . . . . ?
C38 C37 C42 C41 -5.6(9) . . . . ?
Pb2 C37 C42 C41 -179.7(5) . . . . ?
C38 C37 C42 C58 169.4(6) . . . . ?
Pb2 C37 C42 C58 -4.7(8) . . . . ?
C39 C38 C43 C44 81.8(9) . . . . ?
C37 C38 C43 C44 -102.4(9) . . . . ?
C39 C38 C43 C48 -93.9(9) . . . . ?
C37 C38 C43 C48 81.9(9) . . . . ?
C48 C43 C44 C45 4.7(14) . . . . ?
C38 C43 C44 C45 -170.9(9) . . . . ?
C48 C43 C44 C49 -177.5(8) . . . . ?
C38 C43 C44 C49 6.9(12) . . . . ?
C43 C44 C45 C46 -2.3(17) . . . . ?
C49 C44 C45 C46 179.8(10) . . . . ?
C44 C45 C46 C47 -0.7(18) . . . . ?
C44 C45 C46 C52 177.0(11) . . . . ?
C45 C46 C47 C48 1.5(16) . . . . ?
C52 C46 C47 C48 -176.0(10) . . . . ?
C44 C43 C48 C47 -3.9(12) . . . . ?
C38 C43 C48 C47 171.7(7) . . . . ?
C44 C43 C48 C55 175.3(8) . . . . ?
C38 C43 C48 C55 -9.0(12) . . . . ?
C46 C47 C48 C43 0.7(13) . . . . ?
C46 C47 C48 C55 -178.6(9) . . . . ?
C43 C44 C49 C50 -103.3(10) . . . . ?
C45 C44 C49 C50 74.5(12) . . . . ?
C43 C44 C49 C51 134.0(9) . . . . ?
C45 C44 C49 C51 -48.3(13) . . . . ?
C47 C46 C52 C54 -42.2(18) . . . . ?
C45 C46 C52 C54 140.3(13) . . . . ?
C47 C46 C52 C53 66.1(16) . . . . ?
C45 C46 C52 C53 -111.4(15) . . . . ?
C43 C48 C55 C56 96.8(12) . . . . ?
C47 C48 C55 C56 -83.9(12) . . . . ?
C43 C48 C55 C57 -135.7(10) . . . . ?
C47 C48 C55 C57 43.6(13) . . . . ?
C41 C42 C58 C63 94.2(8) . . . . ?
C37 C42 C58 C63 -81.0(8) . . . . ?
C41 C42 C58 C59 -80.1(8) . . . . ?
C37 C42 C58 C59 104.7(8) . . . . ?
C63 C58 C59 C60 -2.7(11) . . . . ?
C42 C58 C59 C60 171.5(7) . . . . ?
C63 C58 C59 C64 177.6(7) . . . . ?
C42 C58 C59 C64 -8.2(11) . . . . ?
C58 C59 C60 C61 -0.9(12) . . . . ?
C64 C59 C60 C61 178.8(8) . . . . ?
C59 C60 C61 C62 4.3(14) . . . . ?
C59 C60 C61 C67 -176.8(9) . . . . ?
C60 C61 C62 C63 -4.3(14) . . . . ?
C67 C61 C62 C63 176.8(9) . . . . ?
C59 C58 C63 C62 2.7(11) . . . . ?
C42 C58 C63 C62 -171.6(7) . . . . ?
C59 C58 C63 C70 -178.1(7) . . . . ?
C42 C58 C63 C70 7.5(11) . . . . ?
C61 C62 C63 C58 0.8(13) . . . . ?
C61 C62 C63 C70 -178.4(8) . . . . ?
C60 C59 C64 C66 43.2(10) . . . . ?
C58 C59 C64 C66 -137.2(8) . . . . ?
C60 C59 C64 C65 -78.6(10) . . . . ?
C58 C59 C64 C65 101.1(9) . . . . ?
C60 C61 C67 C69 -142.6(14) . . . . ?
C62 C61 C67 C69 36.3(18) . . . . ?
C60 C61 C67 C68 88.7(15) . . . . ?
C62 C61 C67 C68 -92.4(15) . . . . ?
C58 C63 C70 C72 140.1(8) . . . . ?
C62 C63 C70 C72 -40.8(10) . . . . ?
C58 C63 C70 C71 -95.0(9) . . . . ?
C62 C63 C70 C71 84.1(11) . . . . ?
C86 O7 C85 C90 179.1(11) . . . 2_677 ?
K2 O7 C85 C90 -45.1(15) . . . 2_677 ?
C86 O7 C85 K2 -135.8(12) . . . . ?
C85 O7 C86 C87 -178.2(10) . . . . ?
K2 O7 C86 C87 48.2(10) . . . . ?
C88 O8 C87 C86 -175.6(10) . . . . ?
K2 O8 C87 C86 39.0(11) . . . . ?
O7 C86 C87 O8 -58.2(13) . . . . ?
C87 O8 C88 C89 -171.7(12) . . . . ?
K2 O8 C88 C89 -27.9(17) . . . . ?
C90 O9 C89 C88 173.6(13) . . . . ?
K2 O9 C89 C88 -39.0(15) . . . . ?
O8 C88 C89 O9 44.0(19) . . . . ?
C89 O9 C90 C85 -177.1(13) . . . 2_677 ?
K2 O9 C90 C85 33.7(18) . . . 2_677 ?
C84 O1 C73 C74 173.3(12) . . . . ?
K1 O1 C73 C74 22.6(19) . . . . ?
C75 O2 C74 C73 -180.0(13) . . . . ?
K1 O2 C74 C73 67.5(14) . . . . ?
C75 O2 C74 K1 112.5(10) . . . . ?
O1 C73 C74 O2 -63(2) . . . . ?
O1 C73 C74 K1 -15.8(14) . . . . ?
C74 O2 C75 C76 -178.7(12) . . . . ?
K1 O2 C75 C76 -67.5(9) . . . . ?
C74 O2 C75 K1 -111.3(12) . . . . ?
C77 O3 C76 C75 -176.5(12) . . . . ?
K1 O3 C76 C75 -38.6(14) . . . . ?
O2 C75 C76 O3 74.9(15) . . . . ?
K1 C75 C76 O3 27.6(11) . . . . ?
C76 O3 C77 C78 -178.6(13) . . . . ?
K1 O3 C77 C78 44.1(15) . . . . ?
C79 O4 C78 C77 175.5(12) . . . . ?
K1 O4 C78 C77 56.5(12) . . . . ?
O3 C77 C78 O4 -70.3(17) . . . . ?
C78 O4 C79 C80 172.5(12) . . . . ?
K1 O4 C79 C80 -67.5(13) . . . . ?
C81 O5 C80 C79 -166.8(14) . . . . ?
K1 O5 C80 C79 -32.2(16) . . . . ?
O4 C79 C80 O5 69.0(17) . . . . ?
C80 O5 C81 C82 -178.0(13) . . . . ?
K1 O5 C81 C82 44.3(15) . . . . ?
C83 O6 C82 C81 -171.1(12) . . . . ?
K1 O6 C82 C81 63.2(12) . . . . ?
C83 O6 C82 K1 125.6(13) . . . . ?
O5 C81 C82 O6 -75.7(17) . . . . ?
O5 C81 C82 K1 -32.6(12) . . . . ?
C82 O6 C83 C84 -177.7(12) . . . . ?
K1 O6 C83 C84 -54.2(15) . . . . ?
C73 O1 C84 C83 169.5(14) . . . . ?
K1 O1 C84 C83 -39.5(13) . . . . ?
O6 C83 C84 O1 62.8(17) . . . . ?
